data_4508822
loop_
_publ_author_name
'Trivedi, Darshak R.'
'Dastidar, Parthasarathi'

_publ_section_title
;
 Cation-Induced Supramolecular Isomerism in the Hydrogen-Bonded Network of
 Secondary Ammonium Monocarboxylate Salts:&#x2009; A New Class of Organo
 Gelator and Their Structures
;
_journal_issue 9
_journal_name_full 'Crystal Growth &amp; Design'
_journal_page_first 2114
_journal_paper_doi 10.1021/cg060325c
_journal_volume 6
_journal_year 2006
_chemical_formula_sum 'C42 H40 Cl2 N2 O4'
_chemical_formula_weight 707.66
_chemical_name_systematic
; 
 ? 
;
_space_group_IT_number 14
_symmetry_cell_setting monoclinic
_symmetry_space_group_name_Hall '-P 2yn'
_symmetry_space_group_name_H-M 'P 1 21/n 1'
_atom_sites_solution_hydrogens geom
_atom_sites_solution_primary direct
_atom_sites_solution_secondary difmap
_audit_creation_method SHELXL-97
_cell_angle_alpha 90.00
_cell_angle_beta 100.1720(10)
_cell_angle_gamma 90.00
_cell_formula_units_Z 4
_cell_length_a 8.5885(5)
_cell_length_b 20.7466(12)
_cell_length_c 21.5058(13)
_cell_measurement_temperature 293(2)
_cell_volume 3771.7(4)
_computing_cell_refinement 'BRUKER AXS SMART 3'
_computing_data_collection 'BRUKER AXS SMART 3'
_computing_data_reduction 'BRUKER AXS SMART 3'
_computing_molecular_graphics 'PLATON; 'MERCURY 1.2'
_computing_structure_refinement 'SHELXL-97 (Sheldrick, 1997)'
_computing_structure_solution 'SHELXS-97 (Sheldrick, 1990)'
_diffrn_ambient_temperature 293(2)
_diffrn_detector_area_resol_mean 0.3
_diffrn_measured_fraction_theta_full 0.999
_diffrn_measured_fraction_theta_max 0.999
_diffrn_measurement_device_type 'BRUKER SMART CCD AREA DETECTOR'
_diffrn_measurement_method PHI-OMEGA
_diffrn_radiation_monochromator graphite
_diffrn_radiation_source 'fine-focus sealed tube'
_diffrn_radiation_type MoK\a
_diffrn_radiation_wavelength 0.71073
_diffrn_reflns_av_R_equivalents 0.0271
_diffrn_reflns_av_sigmaI/netI 0.0304
_diffrn_reflns_limit_h_max 9
_diffrn_reflns_limit_h_min -9
_diffrn_reflns_limit_k_max 17
_diffrn_reflns_limit_k_min -22
_diffrn_reflns_limit_l_max 23
_diffrn_reflns_limit_l_min -23
_diffrn_reflns_number 15168
_diffrn_reflns_theta_full 22.50
_diffrn_reflns_theta_max 22.50
_diffrn_reflns_theta_min 1.92
_diffrn_standards_decay_% <10
_exptl_absorpt_coefficient_mu 0.216
_exptl_absorpt_correction_type SADABS
_exptl_crystal_colour COLOURLESS
_exptl_crystal_density_diffrn 1.246
_exptl_crystal_density_method 'not measured'
_exptl_crystal_description PLATE
_exptl_crystal_F_000 1488
_exptl_crystal_size_max 0.47
_exptl_crystal_size_mid 0.31
_exptl_crystal_size_min 0.26
_refine_diff_density_max 0.270
_refine_diff_density_min -0.366
_refine_diff_density_rms 0.035
_refine_ls_extinction_method none
_refine_ls_goodness_of_fit_ref 1.111
_refine_ls_hydrogen_treatment mixed
_refine_ls_matrix_type full
_refine_ls_number_parameters 611
_refine_ls_number_reflns 4927
_refine_ls_number_restraints 0
_refine_ls_restrained_S_all 1.111
_refine_ls_R_factor_all 0.0732
_refine_ls_R_factor_gt 0.0566
_refine_ls_shift/su_max 0.000
_refine_ls_shift/su_mean 0.000
_refine_ls_structure_factor_coef Fsqd
_refine_ls_weighting_details 'calc w=1/[\s^2^(Fo^2^)+(0.0570P)^2^+1.5813P] where P=(Fo^2^+2Fc^2^)/3'
_refine_ls_weighting_scheme calc
_refine_ls_wR_factor_gt 0.1279
_refine_ls_wR_factor_ref 0.1364
_reflns_number_gt 3915
_reflns_number_total 4927
_reflns_threshold_expression >2sigma(I)
_cod_data_source_file cg060325csup9.cif
_cod_data_source_block dt0981m
_cod_depositor_comments
;
The following automatic conversions were performed:

'_symmetry_cell_setting' value 'MONOCLINIC' changed to 'monoclinic'
according to /home/saulius/struct/CIF-dictionaries/cif_core.dic
dictionary named 'cif_core.dic' version 2.4.2 from 2011-04-26.

Automatic conversion script
Id: cif_fix_values 1891 2012-01-12 08:04:46Z andrius 
;
_cod_original_sg_symbol_H-M 'P 2(1)/n'
_cod_database_code 4508822

loop_
_symmetry_equiv_pos_as_xyz
'x, y, z'
'-x+1/2, y+1/2, -z+1/2'
'-x, -y, -z'
'x-1/2, -y-1/2, z-1/2'

loop_
_atom_site_label
_atom_site_type_symbol
_atom_site_fract_x
_atom_site_fract_y
_atom_site_fract_z
_atom_site_U_iso_or_equiv
_atom_site_adp_type
_atom_site_occupancy
_atom_site_symmetry_multiplicity
_atom_site_calc_flag
Cl2 Cl 0.53611(12) 0.05086(4) 0.24813(5) 0.0847(4) Uani 1 1 d
Cl1 Cl 0.19850(16) 0.15511(9) 0.35801(5) 0.1449(7) Uani 1 1 d
N1 N 0.3054(3) 0.91697(13) 0.27512(11) 0.0439(6) Uani 1 1 d
N2 N 0.6796(3) 0.29253(14) 0.25936(12) 0.0481(7) Uani 1 1 d
O1 O 0.4317(3) 0.21949(12) 0.28144(13) 0.0833(8) Uani 1 1 d
O2 O 0.2692(4) 0.29000(11) 0.23011(13) 0.0950(9) Uani 1 1 d
O3 O 0.6232(2) -0.09051(10) 0.27808(10) 0.0575(6) Uani 1 1 d
O4 O 0.8842(2) -0.08713(10) 0.29123(10) 0.0588(6) Uani 1 1 d
C1 C 0.3022(4) 0.23577(15) 0.25081(15) 0.0544(8) Uani 1 1 d
C2 C 0.1762(3) 0.18460(14) 0.23513(15) 0.0480(8) Uani 1 1 d
C3 C 0.1252(4) 0.14540(16) 0.27880(17) 0.0658(9) Uani 1 1 d
C4 C 0.0102(5) 0.0991(2) 0.2618(3) 0.0815(13) Uani 1 1 d
C5 C -0.0544(6) 0.0913(2) 0.2009(3) 0.0947(16) Uani 1 1 d
C6 C -0.0069(6) 0.1287(3) 0.1556(3) 0.0994(15) Uani 1 1 d
C7 C 0.1065(5) 0.1756(2) 0.1732(2) 0.0759(11) Uani 1 1 d
C9 C 0.2896(4) 0.8711(2) 0.13843(17) 0.0711(10) Uani 1 1 d
C10 C 0.3395(5) 0.8604(3) 0.0819(2) 0.0922(14) Uani 1 1 d
C11 C 0.3678(6) 0.9099(4) 0.0441(2) 0.1039(17) Uani 1 1 d
C12 C 0.3479(6) 0.9716(4) 0.0637(2) 0.1005(16) Uani 1 1 d
C13 C 0.2987(4) 0.9833(2) 0.12015(19) 0.0750(11) Uani 1 1 d
C14 C 0.2687(3) 0.93319(18) 0.15823(15) 0.0571(9) Uani 1 1 d
C15 C 0.2081(4) 0.9466(2) 0.21790(16) 0.0568(9) Uani 1 1 d
C16 C 0.2656(4) 0.94408(19) 0.33480(15) 0.0545(8) Uani 1 1 d
C17 C 0.3529(4) 0.91079(16) 0.39175(14) 0.0514(8) Uani 1 1 d
C18 C 0.3086(5) 0.85010(19) 0.40824(17) 0.0699(10) Uani 1 1 d
C19 C 0.3895(6) 0.8180(2) 0.45911(19) 0.0859(13) Uani 1 1 d
C20 C 0.5161(6) 0.8456(3) 0.4952(2) 0.0887(13) Uani 1 1 d
C21 C 0.5637(5) 0.9060(3) 0.48156(19) 0.0842(14) Uani 1 1 d
C22 C 0.4820(4) 0.9390(2) 0.42933(17) 0.0663(10) Uani 1 1 d
C23 C 0.7536(4) -0.06510(14) 0.29855(13) 0.0441(7) Uani 1 1 d
C24 C 0.7581(3) -0.00383(13) 0.33715(13) 0.0441(7) Uani 1 1 d
C25 C 0.6629(4) 0.04918(15) 0.32013(16) 0.0560(8) Uani 1 1 d
C26 C 0.6697(5) 0.10352(18) 0.3582(2) 0.0761(12) Uani 1 1 d
C27 C 0.7753(6) 0.1038(2) 0.4140(2) 0.0904(14) Uani 1 1 d
C28 C 0.8720(6) 0.0530(2) 0.4320(2) 0.0843(12) Uani 1 1 d
C29 C 0.8651(4) -0.00096(17) 0.39434(15) 0.0616(9) Uani 1 1 d
C31 C 0.5434(5) 0.2026(2) 0.1352(2) 0.0767(11) Uani 1 1 d
C32 C 0.4565(6) 0.1980(3) 0.0754(3) 0.0933(14) Uani 1 1 d
C33 C 0.4841(6) 0.2402(3) 0.0302(2) 0.0994(17) Uani 1 1 d
C34 C 0.5964(6) 0.2868(3) 0.0439(2) 0.0943(14) Uani 1 1 d
C35 C 0.6821(5) 0.2910(2) 0.10350(19) 0.0762(11) Uani 1 1 d
C36 C 0.6582(4) 0.24904(16) 0.15033(16) 0.0578(9) Uani 1 1 d
C37 C 0.7570(5) 0.2539(2) 0.21445(18) 0.0660(10) Uani 1 1 d
C38 C 0.7850(4) 0.2990(2) 0.32202(17) 0.0608(9) Uani 1 1 d
C39 C 0.7153(4) 0.33892(16) 0.36755(14) 0.0553(8) Uani 1 1 d
C40 C 0.6262(5) 0.3111(2) 0.40757(19) 0.0723(11) Uani 1 1 d
C41 C 0.5674(6) 0.3475(3) 0.4519(2) 0.0907(13) Uani 1 1 d
C42 C 0.5954(6) 0.4120(3) 0.4554(2) 0.0978(16) Uani 1 1 d
C43 C 0.6812(7) 0.4403(3) 0.4153(2) 0.0961(16) Uani 1 1 d
C44 C 0.7415(5) 0.4040(2) 0.37152(19) 0.0756(11) Uani 1 1 d
H2N2 H 0.583(4) 0.2732(16) 0.2656(15) 0.071(10) Uiso 1 1 d
H2N1 H 0.658(3) 0.3325(15) 0.2424(13) 0.055(9) Uiso 1 1 d
H1N2 H 0.290(4) 0.8724(17) 0.2735(14) 0.068(11) Uiso 1 1 d
H1N1 H 0.423(5) 0.9195(16) 0.2743(16) 0.085(11) Uiso 1 1 d
H4 H -0.018(5) 0.077(2) 0.295(2) 0.106(15) Uiso 1 1 d
H5 H -0.130(6) 0.062(2) 0.186(2) 0.127(18) Uiso 1 1 d
H6 H -0.049(5) 0.128(2) 0.115(2) 0.117(17) Uiso 1 1 d
H7 H 0.131(4) 0.2003(17) 0.1434(16) 0.070(12) Uiso 1 1 d
H9 H 0.267(4) 0.8350(17) 0.1648(17) 0.080(12) Uiso 1 1 d
H10 H 0.351(5) 0.8181(19) 0.0705(18) 0.088(14) Uiso 1 1 d
H11 H 0.404(5) 0.9044(19) 0.003(2) 0.111(14) Uiso 1 1 d
H12 H 0.370(5) 1.005(2) 0.0394(19) 0.096(14) Uiso 1 1 d
H13 H 0.287(4) 1.0255(18) 0.1331(16) 0.072(12) Uiso 1 1 d
H15A H 0.211(3) 0.9910(15) 0.2268(13) 0.052(9) Uiso 1 1 d
H15B H 0.105(4) 0.9294(15) 0.2153(14) 0.067(10) Uiso 1 1 d
H16A H 0.289(4) 0.9884(17) 0.3358(14) 0.068(10) Uiso 1 1 d
H16B H 0.157(4) 0.9386(14) 0.3321(14) 0.064(10) Uiso 1 1 d
H18 H 0.226(4) 0.8310(17) 0.3832(17) 0.082(12) Uiso 1 1 d
H19 H 0.366(5) 0.774(2) 0.4673(18) 0.104(14) Uiso 1 1 d
H20 H 0.575(5) 0.825(2) 0.531(2) 0.117(15) Uiso 1 1 d
H21 H 0.644(5) 0.9267(18) 0.5021(18) 0.085(13) Uiso 1 1 d
H22 H 0.508(4) 0.9821(16) 0.4165(14) 0.063(10) Uiso 1 1 d
H26 H 0.604(4) 0.1358(18) 0.3459(16) 0.076(12) Uiso 1 1 d
H27 H 0.781(5) 0.141(2) 0.440(2) 0.122(16) Uiso 1 1 d
H28 H 0.944(5) 0.0540(18) 0.4710(19) 0.100(13) Uiso 1 1 d
H29 H 0.947(2) -0.0375(10) 0.4152(9) 0.011(5) Uiso 1 1 d
H31 H 0.531(4) 0.1768(16) 0.1666(15) 0.063(11) Uiso 1 1 d
H32 H 0.375(6) 0.165(2) 0.068(2) 0.122(17) Uiso 1 1 d
H33 H 0.428(5) 0.2383(19) -0.010(2) 0.107(15) Uiso 1 1 d
H34 H 0.610(5) 0.318(2) 0.013(2) 0.102(15) Uiso 1 1 d
H35 H 0.757(4) 0.3209(16) 0.1125(15) 0.064(11) Uiso 1 1 d
H37A H 0.860(5) 0.2742(17) 0.2127(17) 0.089(13) Uiso 1 1 d
H37B H 0.772(4) 0.2133(17) 0.2341(15) 0.068(10) Uiso 1 1 d
H38A H 0.876(4) 0.3178(16) 0.3131(15) 0.067(11) Uiso 1 1 d
H38B H 0.805(4) 0.2571(16) 0.3373(14) 0.062(10) Uiso 1 1 d
H40 H 0.603(5) 0.268(2) 0.4042(18) 0.094(14) Uiso 1 1 d
H41 H 0.499(6) 0.329(2) 0.476(2) 0.119(18) Uiso 1 1 d
H42 H 0.557(5) 0.436(2) 0.486(2) 0.111(16) Uiso 1 1 d
H43 H 0.710(5) 0.482(2) 0.4164(18) 0.093(14) Uiso 1 1 d
H44 H 0.813(4) 0.4233(16) 0.3455(16) 0.072(11) Uiso 1 1 d

loop_
_atom_site_aniso_label
_atom_site_aniso_U_11
_atom_site_aniso_U_22
_atom_site_aniso_U_33
_atom_site_aniso_U_23
_atom_site_aniso_U_13
_atom_site_aniso_U_12
Cl2 0.0730(6) 0.0672(6) 0.1036(7) 0.0198(5) -0.0132(5) -0.0003(5)
Cl1 0.1207(11) 0.2292(17) 0.0766(7) 0.0594(9) -0.0050(7) -0.0734(11)
N1 0.0339(15) 0.0484(17) 0.0490(15) -0.0038(12) 0.0066(11) 0.0022(12)
N2 0.0407(16) 0.0475(16) 0.0540(16) 0.0072(13) 0.0025(13) -0.0039(13)
O1 0.0593(16) 0.0687(16) 0.117(2) 0.0154(15) 0.0014(15) -0.0182(13)
O2 0.138(3) 0.0413(14) 0.102(2) 0.0130(14) 0.0114(18) -0.0006(14)
O3 0.0303(12) 0.0596(13) 0.0825(15) -0.0150(11) 0.0097(10) -0.0020(10)
O4 0.0313(12) 0.0637(14) 0.0825(15) -0.0194(11) 0.0129(10) 0.0023(10)
C1 0.070(2) 0.043(2) 0.0533(19) 0.0049(15) 0.0203(18) -0.0022(17)
C2 0.0392(17) 0.0413(17) 0.066(2) 0.0041(15) 0.0146(15) 0.0045(14)
C3 0.043(2) 0.063(2) 0.091(3) 0.0167(19) 0.0114(18) -0.0028(18)
C4 0.048(2) 0.073(3) 0.126(4) 0.022(3) 0.022(3) -0.005(2)
C5 0.057(3) 0.082(3) 0.147(5) -0.032(3) 0.024(3) -0.014(2)
C6 0.077(3) 0.131(4) 0.091(4) -0.042(3) 0.015(3) -0.013(3)
C7 0.073(3) 0.087(3) 0.070(3) -0.006(2) 0.020(2) -0.010(2)
C9 0.062(2) 0.093(3) 0.055(2) -0.003(2) 0.0027(19) 0.009(2)
C10 0.086(3) 0.123(4) 0.064(3) -0.017(3) 0.005(2) 0.024(3)
C11 0.079(3) 0.179(6) 0.053(3) 0.004(4) 0.010(2) 0.027(3)
C12 0.091(3) 0.147(5) 0.063(3) 0.039(3) 0.013(2) 0.009(3)
C13 0.065(3) 0.095(3) 0.063(3) 0.015(2) 0.0044(19) 0.010(2)
C14 0.0367(18) 0.078(2) 0.0521(19) 0.0047(19) -0.0031(15) 0.0086(16)
C15 0.042(2) 0.065(3) 0.061(2) 0.0001(18) 0.0029(16) 0.0102(19)
C16 0.043(2) 0.061(2) 0.062(2) -0.0099(17) 0.0174(17) -0.0008(18)
C17 0.0440(18) 0.067(2) 0.0460(17) -0.0123(16) 0.0155(15) -0.0079(16)
C18 0.077(3) 0.081(3) 0.051(2) -0.006(2) 0.010(2) -0.020(2)
C19 0.115(4) 0.083(3) 0.059(2) 0.005(2) 0.015(3) -0.015(3)
C20 0.088(3) 0.120(4) 0.057(2) 0.009(3) 0.011(2) -0.001(3)
C21 0.060(3) 0.131(4) 0.061(3) -0.017(3) 0.008(2) -0.023(3)
C22 0.058(2) 0.082(3) 0.060(2) -0.004(2) 0.0164(19) -0.014(2)
C23 0.0347(18) 0.0484(18) 0.0502(17) 0.0026(14) 0.0105(14) -0.0010(15)
C24 0.0383(17) 0.0435(18) 0.0545(18) 0.0014(14) 0.0194(14) -0.0059(14)
C25 0.0481(19) 0.0441(19) 0.079(2) 0.0047(17) 0.0188(16) -0.0033(16)
C26 0.069(3) 0.044(2) 0.119(4) -0.006(2) 0.026(3) 0.003(2)
C27 0.097(3) 0.077(3) 0.099(3) -0.035(3) 0.024(3) -0.004(3)
C28 0.092(3) 0.087(3) 0.069(3) -0.018(2) 0.002(2) 0.002(3)
C29 0.066(2) 0.061(2) 0.058(2) -0.0077(18) 0.0133(18) -0.0037(19)
C31 0.082(3) 0.068(3) 0.082(3) -0.009(2) 0.018(2) -0.002(2)
C32 0.076(3) 0.111(4) 0.093(4) -0.041(3) 0.014(3) -0.013(3)
C33 0.085(3) 0.144(5) 0.065(3) -0.036(3) 0.002(3) 0.022(3)
C34 0.099(4) 0.117(4) 0.067(3) -0.005(3) 0.015(3) 0.006(3)
C35 0.075(3) 0.084(3) 0.070(3) -0.009(2) 0.013(2) -0.007(2)
C36 0.053(2) 0.056(2) 0.065(2) -0.0089(18) 0.0095(17) 0.0084(17)
C37 0.063(3) 0.063(2) 0.070(2) 0.000(2) 0.008(2) 0.015(2)
C38 0.049(2) 0.066(3) 0.062(2) 0.0111(19) -0.0037(18) -0.0006(19)
C39 0.0477(19) 0.063(2) 0.0494(19) 0.0066(17) -0.0084(16) -0.0018(17)
C40 0.064(2) 0.076(3) 0.074(3) 0.013(2) 0.005(2) 0.000(2)
C41 0.072(3) 0.124(5) 0.077(3) 0.007(3) 0.015(2) 0.014(3)
C42 0.097(4) 0.119(5) 0.067(3) -0.015(3) -0.014(3) 0.039(3)
C43 0.125(4) 0.075(3) 0.073(3) -0.002(3) -0.025(3) -0.004(3)
C44 0.088(3) 0.076(3) 0.056(2) -0.003(2) -0.007(2) -0.012(2)

loop_
_atom_type_symbol
_atom_type_description
_atom_type_scat_dispersion_real
_atom_type_scat_dispersion_imag
_atom_type_scat_source
C C 0.0033 0.0016 'International Tables Vol C Tables 4.2.6.8 and 6.1.1.4'
H H 0.0000 0.0000 'International Tables Vol C Tables 4.2.6.8 and 6.1.1.4'
N N 0.0061 0.0033 'International Tables Vol C Tables 4.2.6.8 and 6.1.1.4'
O O 0.0106 0.0060 'International Tables Vol C Tables 4.2.6.8 and 6.1.1.4'
Cl Cl 0.1484 0.1585 'International Tables Vol C Tables 4.2.6.8 and 6.1.1.4'

loop_
_geom_angle_atom_site_label_1
_geom_angle_atom_site_label_2
_geom_angle_atom_site_label_3
_geom_angle
_geom_angle_site_symmetry_1
_geom_angle_site_symmetry_3
C15 N1 C16 111.9(2) . .
C15 N1 H1N2 108.6(19) . .
C16 N1 H1N2 111(2) . .
C15 N1 H1N1 112.3(19) . .
C16 N1 H1N1 112.0(19) . .
H1N2 N1 H1N1 101(3) . .
C38 N2 C37 111.3(3) . .
C38 N2 H2N2 108.3(19) . .
C37 N2 H2N2 111(2) . .
C38 N2 H2N1 109.1(18) . .
C37 N2 H2N1 108.1(18) . .
H2N2 N2 H2N1 109(3) . .
O1 O1 C1 0(10) 1 .
O2 C1 O1 125.0(3) . 1
O2 C1 O1 125.0(3) . .
O1 C1 O1 0.0(3) 1 .
O2 C1 C2 117.0(3) . .
O1 C1 C2 118.0(3) 1 .
O1 C1 C2 118.0(3) . .
C3 C2 C7 116.5(3) . .
C3 C2 C1 124.5(3) . .
C7 C2 C1 119.0(3) . .
C2 C3 C4 122.1(4) . .
C2 C3 Cl1 120.2(3) . .
C4 C3 Cl1 117.6(3) . .
C5 C4 C3 119.8(5) . .
C5 C4 H4 126(3) . .
C3 C4 H4 114(3) . .
C4 C5 C6 120.3(5) . .
C4 C5 H5 125(3) . .
C6 C5 H5 115(3) . .
C5 C6 C7 119.4(5) . .
C5 C6 H6 125(3) . .
C7 C6 H6 115(3) . .
C2 C7 C6 121.8(5) . .
C2 C7 H7 121(2) . .
C6 C7 H7 117(2) . .
C10 C9 C14 120.1(5) . .
C10 C9 H9 121(2) . .
C14 C9 H9 119(2) . .
C11 C10 C9 121.5(5) . .
C11 C10 H10 121(3) . .
C9 C10 H10 117(3) . .
C10 C11 C12 118.7(5) . .
C10 C11 H11 124(3) . .
C12 C11 H11 117(2) . .
C11 C12 C13 120.6(5) . .
C11 C12 H12 119(3) . .
C13 C12 H12 120(3) . .
C14 C13 C12 120.8(5) . .
C14 C13 H13 119(2) . .
C12 C13 H13 120(2) . .
C13 C14 C9 118.3(4) . .
C13 C14 C15 120.1(4) . .
C9 C14 C15 121.5(3) . .
N1 C15 C14 113.8(3) . .
N1 C15 H15A 104.2(17) . .
C14 C15 H15A 111.1(18) . .
N1 C15 H15B 106.0(19) . .
C14 C15 H15B 110.0(19) . .
H15A C15 H15B 112(3) . .
C17 C16 N1 111.9(3) . .
C17 C16 H16A 111.1(19) . .
N1 C16 H16A 107.8(19) . .
C17 C16 H16B 110.4(19) . .
N1 C16 H16B 106.2(19) . .
H16A C16 H16B 109(3) . .
C18 C17 C22 117.8(3) . .
C18 C17 C16 120.9(3) . .
C22 C17 C16 121.3(3) . .
C19 C18 C17 121.9(4) . .
C19 C18 H18 120(2) . .
C17 C18 H18 118(2) . .
C20 C19 C18 120.0(5) . .
C20 C19 H19 118(2) . .
C18 C19 H19 121(2) . .
C19 C20 C21 120.5(4) . .
C19 C20 H20 122(3) . .
C21 C20 H20 117(3) . .
C20 C21 C22 119.8(4) . .
C20 C21 H21 126(3) . .
C22 C21 H21 114(3) . .
C17 C22 C21 120.0(4) . .
C17 C22 H22 115.0(18) . .
C21 C22 H22 125.0(18) . .
O3 C23 O4 125.0(3) . .
O3 C23 C24 118.9(3) . .
O4 C23 C24 116.1(3) . .
C25 C24 C29 117.7(3) . .
C25 C24 C23 124.5(3) . .
C29 C24 C23 117.8(3) . .
C24 C25 C26 121.9(3) . .
C24 C25 Cl2 120.2(2) . .
C26 C25 Cl2 117.8(3) . .
C27 C26 C25 118.2(4) . .
C27 C26 H26 123(2) . .
C25 C26 H26 119(2) . .
C28 C27 C26 121.5(4) . .
C28 C27 H27 120(3) . .
C26 C27 H27 118(3) . .
C27 C28 C29 120.3(4) . .
C27 C28 H28 120(2) . .
C29 C28 H28 120(2) . .
C28 C29 C24 120.3(4) . .
C28 C29 H29 111.8(10) . .
C24 C29 H29 127.9(10) . .
C32 C31 C36 121.2(5) . .
C32 C31 H31 124(2) . .
C36 C31 H31 115(2) . .
C33 C32 C31 119.4(5) . .
C33 C32 H32 123(3) . .
C31 C32 H32 118(3) . .
C32 C33 C34 120.6(5) . .
C32 C33 H33 121(3) . .
C34 C33 H33 118(3) . .
C33 C34 C35 119.6(5) . .
C33 C34 H34 120(2) . .
C35 C34 H34 120(3) . .
C34 C35 C36 121.5(5) . .
C34 C35 H35 120(2) . .
C36 C35 H35 119(2) . .
C35 C36 C31 117.7(4) . .
C35 C36 C37 120.1(4) . .
C31 C36 C37 122.2(4) . .
C36 C37 N2 112.8(3) . .
C36 C37 H37A 111(2) . .
N2 C37 H37A 107(2) . .
C36 C37 H37B 111.5(19) . .
N2 C37 H37B 103(2) . .
H37A C37 H37B 110(3) . .
C39 C38 N2 113.2(3) . .
C39 C38 H38A 111(2) . .
N2 C38 H38A 105(2) . .
C39 C38 H38B 110.8(19) . .
N2 C38 H38B 106.1(19) . .
H38A C38 H38B 111(3) . .
C44 C39 C40 118.6(4) . .
C44 C39 C38 120.6(4) . .
C40 C39 C38 120.8(4) . .
C39 C40 C41 121.0(5) . .
C39 C40 H40 120(3) . .
C41 C40 H40 119(3) . .
C42 C41 C40 119.5(5) . .
C42 C41 H41 120(3) . .
C40 C41 H41 121(3) . .
C41 C42 C43 120.0(5) . .
C41 C42 H42 119(3) . .
C43 C42 H42 121(3) . .
C42 C43 C44 120.5(5) . .
C42 C43 H43 125(3) . .
C44 C43 H43 114(3) . .
C39 C44 C43 120.3(5) . .
C39 C44 H44 118(2) . .
C43 C44 H44 121(2) . .

loop_
_geom_bond_atom_site_label_1
_geom_bond_atom_site_label_2
_geom_bond_distance
_geom_bond_site_symmetry_2
Cl2 C25 1.729(3) .
Cl1 C3 1.720(4) .
N1 C15 1.492(4) .
N1 C16 1.495(4) .
N1 H1N2 0.93(3) .
N1 H1N1 1.01(4) .
N2 C38 1.491(4) .
N2 C37 1.498(4) .
N2 H2N2 0.95(4) .
N2 H2N1 0.91(3) .
O1 O1 0.000(5) 1
O1 C1 1.235(4) .
O2 C1 1.225(4) .
O3 C23 1.246(3) .
O4 C23 1.246(3) .
C1 O1 1.235(4) 1
C1 C2 1.511(4) .
C2 C3 1.371(4) .
C2 C7 1.372(5) .
C3 C4 1.380(5) .
C4 C5 1.339(7) .
C4 H4 0.92(4) .
C5 C6 1.363(7) .
C5 H5 0.90(5) .
C6 C7 1.381(6) .
C6 H6 0.89(4) .
C7 H7 0.88(3) .
C9 C10 1.376(6) .
C9 C14 1.379(5) .
C9 H9 0.98(4) .
C10 C11 1.358(7) .
C10 H10 0.92(4) .
C11 C12 1.369(7) .
C11 H11 0.99(5) .
C12 C13 1.376(6) .
C12 H12 0.91(4) .
C13 C14 1.375(5) .
C13 H13 0.93(3) .
C14 C15 1.493(5) .
C15 H15A 0.94(3) .
C15 H15B 0.95(3) .
C16 C17 1.488(4) .
C16 H16A 0.94(3) .
C16 H16B 0.93(3) .
C17 C18 1.380(5) .
C17 C22 1.382(4) .
C18 C19 1.362(5) .
C18 H18 0.91(4) .
C19 C20 1.348(6) .
C19 H19 0.96(4) .
C20 C21 1.365(6) .
C20 H20 0.96(4) .
C21 C22 1.394(6) .
C21 H21 0.86(4) .
C22 H22 0.97(3) .
C23 C24 1.515(4) .
C24 C25 1.381(4) .
C24 C29 1.400(4) .
C25 C26 1.389(5) .
C26 C27 1.370(6) .
C26 H26 0.89(4) .
C27 C28 1.356(6) .
C27 H27 0.94(5) .
C28 C29 1.377(5) .
C28 H28 0.95(4) .
C29 H29 1.08(2) .
C31 C32 1.373(6) .
C31 C36 1.376(5) .
C31 H31 0.88(3) .
C32 C33 1.358(7) .
C32 H32 0.98(5) .
C33 C34 1.361(7) .
C33 H33 0.91(4) .
C34 C35 1.363(6) .
C34 H34 0.95(4) .
C35 C36 1.374(5) .
C35 H35 0.89(3) .
C36 C37 1.489(5) .
C37 H37A 0.99(4) .
C37 H37B 0.94(3) .
C38 C39 1.486(5) .
C38 H38A 0.92(4) .
C38 H38B 0.93(3) .
C39 C44 1.369(5) .
C39 C40 1.375(5) .
C40 C41 1.381(6) .
C40 H40 0.92(4) .
C41 C42 1.360(7) .
C41 H41 0.94(5) .
C42 C43 1.363(7) .
C42 H42 0.93(5) .
C43 C44 1.376(6) .
C43 H43 0.90(4) .
C44 H44 0.99(4) .

loop_
_geom_hbond_atom_site_label_D
_geom_hbond_atom_site_label_H
_geom_hbond_atom_site_label_A
_geom_hbond_distance_DH
_geom_hbond_distance_HA
_geom_hbond_distance_DA
_geom_hbond_angle_DHA
_geom_hbond_site_symmetry_A
N2 H2N2 O1 0.95(4) 1.79(4) 2.722(4) 166(3) 1
N2 H2N1 O4 0.91(3) 1.83(3) 2.740(4) 180(3) 2_655
N2 H2N1 O3 0.91(3) 2.56(3) 3.145(4) 122(2) 2_655
N1 H1N2 O2 0.93(3) 1.78(4) 2.709(4) 172(3) 2
N1 H1N1 O3 1.01(4) 1.72(4) 2.723(3) 170(3) 1_565
N1 H1N1 Cl2 1.01(4) 2.98(3) 3.519(3) 114(2) 1_565
